data_7131958
loop_
_publ_author_name
'Mandal, Dipendu'
'Qu, Zheng-wang'
'Grimme, Stefan'
'Stephan, Douglas W.'

_publ_section_title
;
 Electron-deficient cyclopropenium cations as Lewis acids in FLP chemistry
;
_journal_name_full 'Chemical Communications'
_journal_paper_doi 10.1039/D3CC02684A
_journal_year 2023
_chemical_formula_moiety 'B C18 Cl F15, C21 H15'
_chemical_formula_sum 'C39 H15 B Cl F15'
_chemical_formula_weight 814.77
_space_group_crystal_system monoclinic
_space_group_IT_number 14
_space_group_name_Hall '-P 2yn'
_space_group_name_H-M_alt 'P 1 21/n 1'
_atom_sites_solution_hydrogens geom
_audit_creation_date 2023-02-28
_audit_creation_method
;
Olex2 1.5
(compiled 2023.02.24 svn.rf166f9f3 for OlexSys, GUI svn.r6725)
;
_audit_update_record
;
2023-04-25 deposited with the CCDC.	2023-08-01 downloaded from the CCDC.
;
_cell_angle_alpha 90
_cell_angle_beta 103.341(4)
_cell_angle_gamma 90
_cell_formula_units_Z 4
_cell_length_a 16.1578(11)
_cell_length_b 12.5812(8)
_cell_length_c 16.8539(11)
_cell_measurement_reflns_used 9945
_cell_measurement_temperature 150.00
_cell_measurement_theta_max 26.45
_cell_measurement_theta_min 2.48
_cell_volume 3333.7(4)
_computing_molecular_graphics 'Olex2 1.5 (Dolomanov et al., 2009)'
_computing_publication_material 'Olex2 1.5 (Dolomanov et al., 2009)'
_computing_structure_refinement 'XL  (Sheldrick, 2008)'
_computing_structure_solution 'SHELXT 2014/5 (Sheldrick, 2014)'
_diffrn_ambient_temperature 150.00
_diffrn_measured_fraction_theta_full 0.992
_diffrn_measured_fraction_theta_max 0.980
_diffrn_measurement_device_type 'Bruker APEX-II CCD'
_diffrn_measurement_method '\f and \w scans'
_diffrn_radiation_type MoK\a
_diffrn_radiation_wavelength 0.71073
_diffrn_reflns_av_R_equivalents 0.0651
_diffrn_reflns_av_unetI/netI 0.0360
_diffrn_reflns_Laue_measured_fraction_full 0.992
_diffrn_reflns_Laue_measured_fraction_max 0.980
_diffrn_reflns_limit_h_max 20
_diffrn_reflns_limit_h_min -20
_diffrn_reflns_limit_k_max 14
_diffrn_reflns_limit_k_min -15
_diffrn_reflns_limit_l_max 20
_diffrn_reflns_limit_l_min -21
_diffrn_reflns_number 59510
_diffrn_reflns_point_group_measured_fraction_full 0.992
_diffrn_reflns_point_group_measured_fraction_max 0.980
_diffrn_reflns_theta_full 25.242
_diffrn_reflns_theta_max 26.623
_diffrn_reflns_theta_min 1.574
_diffrn_source_current 30.0
_diffrn_source_power 1.5
_diffrn_source_voltage 50.0
_diffrn_standards_number 0
_exptl_absorpt_coefficient_mu 0.230
_exptl_absorpt_correction_type none
_exptl_crystal_colour orange
_exptl_crystal_colour_primary orange
_exptl_crystal_density_diffrn 1.623
_exptl_crystal_description BLOCK
_exptl_crystal_F_000 1624
_exptl_crystal_size_max 0.27
_exptl_crystal_size_mid 0.23
_exptl_crystal_size_min 0.21
_refine_diff_density_max 0.473
_refine_diff_density_min -0.318
_refine_diff_density_rms 0.067
_refine_ls_extinction_method none
_refine_ls_goodness_of_fit_ref 1.137
_refine_ls_hydrogen_treatment constr
_refine_ls_matrix_type full
_refine_ls_number_parameters 505
_refine_ls_number_reflns 6860
_refine_ls_number_restraints 0
_refine_ls_restrained_S_all 1.137
_refine_ls_R_factor_all 0.0932
_refine_ls_R_factor_gt 0.0654
_refine_ls_shift/su_max 0.001
_refine_ls_shift/su_mean 0.000
_refine_ls_structure_factor_coef Fsqd
_refine_ls_weighting_details 'w=1/[\s^2^(Fo^2^)+(0.0484P)^2^+7.6024P] where P=(Fo^2^+2Fc^2^)/3'
_refine_ls_weighting_scheme calc
_refine_ls_wR_factor_gt 0.1524
_refine_ls_wR_factor_ref 0.1713
_reflns_Friedel_coverage 0.000
_reflns_number_gt 5012
_reflns_number_total 6860
_reflns_threshold_expression 'I > 2\s(I)'
_cod_data_source_file d3cc02684a2.cif
_cod_data_source_block final
_cod_database_code 7131958
_shelx_shelxl_version_number 2018/3
_shelx_space_group_comment
;
The symmetry employed for this shelxl refinement is uniquely defined
by the following loop, which should always be used as a source of
symmetry information in preference to the above space-group names.
They are only intended as comments.
;
_shelx_estimated_absorpt_t_max 0.953
_shelx_estimated_absorpt_t_min 0.941
_olex2_refinement_description
;
1. Fixed Uiso
 At 1.2 times of:
  All C(H) groups
2.a Aromatic/amide H refined with riding coordinates:
 C00X(H00X), C00Y(H00Y), C010(H010), C012(H012), C015(H015), C017(H017),
 C018(H018), C01A(H01A), C01B(H01B), C01D(H01D), C01E(H01E), C01F(H01F),
 C01I(H01I), C01J(H01J), C01K(H01K)
;
_olex2_submission_special_instructions 'No special instructions were received'

loop_
_space_group_symop_operation_xyz
'x, y, z'
'-x+1/2, y+1/2, -z+1/2'
'-x, -y, -z'
'x-1/2, -y-1/2, z-1/2'

loop_
_atom_site_label
_atom_site_type_symbol
_atom_site_fract_x
_atom_site_fract_y
_atom_site_fract_z
_atom_site_U_iso_or_equiv
_atom_site_adp_type
_atom_site_occupancy
_atom_site_site_symmetry_order
_atom_site_calc_flag
_atom_site_refinement_flags_posn
_atom_site_refinement_flags_adp
_atom_site_refinement_flags_occupancy
_atom_site_disorder_assembly
_atom_site_disorder_group
Cl00 Cl 0.52551(6) 0.41963(7) 0.83509(5) 0.0365(2) Uani 1 1 d . . . . .
F002 F 0.33529(12) 0.50413(16) 0.60995(12) 0.0362(5) Uani 1 1 d . . . . .
F003 F 0.42283(12) 0.21557(16) 0.79147(12) 0.0383(5) Uani 1 1 d . . . . .
F004 F 0.58556(14) 0.42323(17) 0.58320(13) 0.0426(5) Uani 1 1 d . . . . .
F005 F 0.43316(15) 0.60684(16) 0.74988(13) 0.0433(5) Uani 1 1 d . . . . .
F006 F 0.17546(12) 0.45323(17) 0.60198(13) 0.0428(5) Uani 1 1 d . . . . .
F007 F 0.13421(12) 0.28537(18) 0.68506(14) 0.0447(5) Uani 1 1 d . . . . .
F008 F 0.26101(14) 0.16517(17) 0.77949(13) 0.0441(5) Uani 1 1 d . . . . .
F009 F 0.43374(14) 0.2011(2) 0.61561(15) 0.0556(7) Uani 1 1 d . . . . .
F00A F 0.67752(14) 0.3734(2) 0.77251(16) 0.0553(6) Uani 1 1 d . . . . .
F00B F 0.61492(16) 0.6065(2) 0.51841(15) 0.0587(7) Uani 1 1 d . . . . .
F00C F 0.4622(2) 0.78867(18) 0.68125(15) 0.0658(8) Uani 1 1 d . . . . .
F00D F 0.77063(14) 0.2047(2) 0.75544(18) 0.0695(8) Uani 1 1 d . . . . .
F00E F 0.69790(18) 0.0333(2) 0.66615(19) 0.0713(8) Uani 1 1 d . . . . .
F00F F 0.52831(19) 0.0364(2) 0.5958(2) 0.0758(9) Uani 1 1 d . . . . .
F00G F 0.5547(2) 0.7924(2) 0.56588(18) 0.0748(9) Uani 1 1 d . . . . .
C00H C 0.3895(2) 0.3651(2) 0.70391(18) 0.0241(6) Uani 1 1 d . . . . .
C00I C 0.3221(2) 0.4203(3) 0.65532(19) 0.0265(7) Uani 1 1 d . . . . .
C00J C 0.5108(2) 0.5043(3) 0.67409(19) 0.0273(7) Uani 1 1 d . . . . .
C00K C 0.3638(2) 0.2790(3) 0.7444(2) 0.0283(7) Uani 1 1 d . . . . .
C00L C 0.5487(2) 0.2942(3) 0.7001(2) 0.0304(7) Uani 1 1 d . . . . .
C00M C 0.0181(2) 0.2531(3) 0.49194(19) 0.0313(7) Uani 1 1 d . . . . .
C00N C 0.2162(2) 0.3101(3) 0.6913(2) 0.0316(7) Uani 1 1 d . . . . .
C00O C 0.0997(2) 0.2163(3) 0.49890(19) 0.0313(7) Uani 1 1 d . . . . .
C00P C 0.2373(2) 0.3953(3) 0.6494(2) 0.0307(7) Uani 1 1 d . . . . .
C00Q C 0.2804(2) 0.2498(3) 0.73913(19) 0.0305(7) Uani 1 1 d . . . . .
C00R C -0.0646(2) 0.2416(3) 0.5089(2) 0.0314(7) Uani 1 1 d . . . . .
C00S C 0.0739(2) 0.3082(3) 0.4568(2) 0.0314(7) Uani 1 1 d . . . . .
C00T C 0.5554(2) 0.5118(3) 0.6129(2) 0.0307(7) Uani 1 1 d . . . . .
C00U C 0.4815(2) 0.6023(3) 0.6947(2) 0.0322(8) Uani 1 1 d . . . . .
C00V C 0.1645(2) 0.1378(3) 0.5286(2) 0.0336(8) Uani 1 1 d . . . . .
C00W C 0.0926(2) 0.3986(3) 0.4116(2) 0.0335(8) Uani 1 1 d . . . . .
C00X C 0.0286(2) 0.4704(3) 0.3772(2) 0.0379(8) Uani 1 1 d . . . . .
H00X H -0.027663 0.460098 0.383859 0.045 Uiso 1 1 calc R U . . .
C00Y C -0.0779(2) 0.1637(3) 0.5640(2) 0.0388(8) Uani 1 1 d . . . . .
H00Y H -0.032549 0.118688 0.589959 0.047 Uiso 1 1 calc R U . . .
C00Z C 0.5715(2) 0.6064(3) 0.5765(2) 0.0382(9) Uani 1 1 d . . . . .
C010 C -0.1319(2) 0.3063(3) 0.4701(2) 0.0377(8) Uani 1 1 d . . . . .
H010 H -0.123287 0.358755 0.432231 0.045 Uiso 1 1 calc R U . . .
C011 C 0.5166(2) 0.2059(3) 0.6538(2) 0.0379(8) Uani 1 1 d . . . . .
C012 C 0.2386(2) 0.1349(3) 0.4989(2) 0.0419(9) Uani 1 1 d . . . . .
H012 H 0.246033 0.184356 0.458506 0.050 Uiso 1 1 calc R U . . .
C013 C 0.6363(2) 0.2899(3) 0.7315(2) 0.0381(8) Uani 1 1 d . . . . .
C014 C 0.4952(3) 0.6978(3) 0.6595(2) 0.0429(9) Uani 1 1 d . . . . .
C015 C 0.1532(3) 0.0639(3) 0.5870(2) 0.0405(9) Uani 1 1 d . . . . .
H015 H 0.102068 0.063410 0.605823 0.049 Uiso 1 1 calc R U . . .
C016 C 0.5413(3) 0.6994(3) 0.6004(2) 0.0443(9) Uani 1 1 d . . . . .
C017 C 0.0470(3) 0.5564(3) 0.3334(2) 0.0449(9) Uani 1 1 d . . . . .
H017 H 0.003313 0.604943 0.309380 0.054 Uiso 1 1 calc R U . . .
C018 C 0.1754(2) 0.4158(3) 0.4031(2) 0.0430(9) Uani 1 1 d . . . . .
H018 H 0.219408 0.367661 0.427007 0.052 Uiso 1 1 calc R U . . .
C019 C 0.6862(2) 0.2033(4) 0.7215(3) 0.0469(10) Uani 1 1 d . . . . .
C01A C -0.1575(3) 0.1529(3) 0.5803(3) 0.0470(10) Uani 1 1 d . . . . .
H01A H -0.166697 0.100766 0.618099 0.056 Uiso 1 1 calc R U . . .
C01B C -0.2110(3) 0.2940(3) 0.4868(3) 0.0464(10) Uani 1 1 d . . . . .
H01B H -0.256943 0.338178 0.460607 0.056 Uiso 1 1 calc R U . . .
C01C C 0.6497(3) 0.1174(3) 0.6760(3) 0.0482(10) Uani 1 1 d . . . . .
C01D C 0.1293(3) 0.5719(3) 0.3246(3) 0.0491(10) Uani 1 1 d . . . . .
H01D H 0.141622 0.630833 0.294038 0.059 Uiso 1 1 calc R U . . .
C01E C 0.3007(3) 0.0603(3) 0.5281(3) 0.0500(10) Uani 1 1 d . . . . .
H01E H 0.350364 0.057171 0.507081 0.060 Uiso 1 1 calc R U . . .
C01F C 0.1936(3) 0.5027(3) 0.3599(3) 0.0505(10) Uani 1 1 d . . . . .
H01F H 0.250088 0.514685 0.354498 0.061 Uiso 1 1 calc R U . . .
C01G C 0.5649(3) 0.1189(3) 0.6411(3) 0.0479(10) Uani 1 1 d . . . . .
B01H B 0.4914(2) 0.3945(3) 0.7183(2) 0.0265(8) Uani 1 1 d . . . . .
C01I C 0.2173(3) -0.0090(3) 0.6174(3) 0.0519(11) Uani 1 1 d . . . . .
H01I H 0.210832 -0.058146 0.658300 0.062 Uiso 1 1 calc R U . . .
C01J C -0.2235(3) 0.2175(3) 0.5417(3) 0.0481(10) Uani 1 1 d . . . . .
H01J H -0.278116 0.209335 0.552952 0.058 Uiso 1 1 calc R U . . .
C01K C 0.2902(3) -0.0099(4) 0.5882(3) 0.0551(11) Uani 1 1 d . . . . .
H01K H 0.333960 -0.059569 0.609671 0.066 Uiso 1 1 calc R U . . .

loop_
_atom_site_aniso_label
_atom_site_aniso_U_11
_atom_site_aniso_U_22
_atom_site_aniso_U_33
_atom_site_aniso_U_23
_atom_site_aniso_U_13
_atom_site_aniso_U_12
Cl00 0.0463(5) 0.0331(5) 0.0267(4) 0.0005(3) 0.0012(3) -0.0018(4)
F002 0.0350(11) 0.0342(11) 0.0388(11) 0.0121(9) 0.0075(9) 0.0037(8)
F003 0.0356(11) 0.0323(11) 0.0447(12) 0.0127(9) 0.0048(9) 0.0024(9)
F004 0.0458(12) 0.0454(13) 0.0424(12) -0.0009(10) 0.0218(10) 0.0095(10)
F005 0.0667(15) 0.0318(11) 0.0392(11) 0.0030(9) 0.0282(11) 0.0114(10)
F006 0.0296(11) 0.0465(13) 0.0480(12) 0.0055(10) 0.0003(9) 0.0056(9)
F007 0.0288(11) 0.0522(14) 0.0544(13) -0.0017(11) 0.0126(9) -0.0059(9)
F008 0.0450(12) 0.0421(13) 0.0465(12) 0.0101(10) 0.0128(10) -0.0133(10)
F009 0.0375(12) 0.0574(15) 0.0696(16) -0.0338(13) 0.0077(11) -0.0025(11)
F00A 0.0323(12) 0.0581(15) 0.0720(16) -0.0069(13) 0.0049(11) -0.0095(11)
F00B 0.0650(16) 0.0658(17) 0.0562(15) 0.0104(12) 0.0362(13) -0.0031(13)
F00C 0.125(2) 0.0244(12) 0.0565(15) -0.0002(11) 0.0392(16) 0.0086(13)
F00D 0.0296(13) 0.084(2) 0.096(2) 0.0197(16) 0.0168(13) 0.0163(12)
F00E 0.0714(18) 0.0510(16) 0.106(2) 0.0131(15) 0.0509(17) 0.0306(13)
F00F 0.0779(19) 0.0468(15) 0.111(2) -0.0378(16) 0.0389(17) -0.0042(13)
F00G 0.123(3) 0.0407(15) 0.0719(18) 0.0123(13) 0.0447(18) -0.0151(15)
C00H 0.0282(16) 0.0234(16) 0.0228(15) -0.0013(12) 0.0098(12) 0.0031(12)
C00I 0.0299(17) 0.0258(17) 0.0252(15) 0.0014(13) 0.0093(13) 0.0016(13)
C00J 0.0272(16) 0.0284(17) 0.0249(15) -0.0007(13) 0.0032(13) -0.0029(13)
C00K 0.0293(17) 0.0269(17) 0.0292(16) 0.0011(13) 0.0077(13) 0.0030(13)
C00L 0.0263(17) 0.0316(18) 0.0356(17) 0.0030(15) 0.0120(14) 0.0014(13)
C00M 0.041(2) 0.0294(18) 0.0224(15) -0.0010(13) 0.0050(14) -0.0015(14)
C00N 0.0253(17) 0.038(2) 0.0326(17) -0.0069(15) 0.0093(14) -0.0052(14)
C00O 0.0388(19) 0.0294(18) 0.0238(15) -0.0030(13) 0.0034(14) -0.0053(14)
C00P 0.0268(17) 0.0338(19) 0.0301(17) -0.0028(14) 0.0038(14) 0.0056(14)
C00Q 0.0363(18) 0.0292(18) 0.0275(16) 0.0004(14) 0.0104(14) -0.0054(14)
C00R 0.0372(19) 0.0268(18) 0.0311(17) 0.0013(14) 0.0098(14) -0.0003(14)
C00S 0.0357(18) 0.0299(18) 0.0277(16) -0.0035(14) 0.0053(14) -0.0037(14)
C00T 0.0285(17) 0.0315(19) 0.0319(17) -0.0053(14) 0.0064(14) 0.0000(14)
C00U 0.043(2) 0.0307(19) 0.0252(16) -0.0012(14) 0.0128(14) 0.0001(15)
C00V 0.0380(19) 0.0311(19) 0.0290(17) -0.0039(14) 0.0022(14) -0.0021(15)
C00W 0.0383(19) 0.0300(19) 0.0312(17) -0.0005(14) 0.0062(15) -0.0070(15)
C00X 0.038(2) 0.032(2) 0.043(2) 0.0035(16) 0.0090(16) -0.0035(15)
C00Y 0.044(2) 0.033(2) 0.041(2) 0.0085(16) 0.0140(17) 0.0040(16)
C00Z 0.038(2) 0.047(2) 0.0315(18) 0.0021(16) 0.0133(15) -0.0065(16)
C010 0.044(2) 0.033(2) 0.0381(19) 0.0107(16) 0.0129(16) 0.0027(16)
C011 0.0331(19) 0.033(2) 0.049(2) -0.0031(17) 0.0141(16) 0.0012(15)
C012 0.038(2) 0.042(2) 0.045(2) 0.0005(18) 0.0088(17) -0.0075(17)
C013 0.0335(19) 0.035(2) 0.047(2) 0.0037(17) 0.0125(16) -0.0021(15)
C014 0.069(3) 0.0245(19) 0.0376(19) -0.0034(16) 0.0177(19) -0.0027(17)
C015 0.048(2) 0.038(2) 0.0368(19) 0.0052(16) 0.0122(17) 0.0043(17)
C016 0.063(3) 0.033(2) 0.039(2) 0.0049(17) 0.0158(19) -0.0108(18)
C017 0.052(2) 0.035(2) 0.047(2) 0.0102(17) 0.0080(18) -0.0001(17)
C018 0.039(2) 0.041(2) 0.050(2) 0.0086(18) 0.0111(17) -0.0027(17)
C019 0.0263(18) 0.058(3) 0.060(3) 0.015(2) 0.0183(18) 0.0097(18)
C01A 0.054(2) 0.043(2) 0.049(2) 0.0159(19) 0.0220(19) -0.0001(19)
C01B 0.045(2) 0.046(2) 0.052(2) 0.0117(19) 0.0163(18) 0.0090(18)
C01C 0.051(2) 0.035(2) 0.068(3) 0.011(2) 0.032(2) 0.0154(18)
C01D 0.063(3) 0.037(2) 0.051(2) 0.0075(19) 0.019(2) -0.0115(19)
C01E 0.037(2) 0.049(3) 0.062(3) -0.007(2) 0.0070(19) 0.0003(18)
C01F 0.043(2) 0.050(3) 0.062(3) 0.010(2) 0.019(2) -0.0081(19)
C01G 0.050(2) 0.036(2) 0.063(3) -0.010(2) 0.025(2) -0.0015(18)
B01H 0.0278(18) 0.0251(19) 0.0263(17) -0.0004(15) 0.0057(14) -0.0002(14)
C01I 0.068(3) 0.040(2) 0.045(2) 0.0103(19) 0.009(2) 0.010(2)
C01J 0.043(2) 0.051(2) 0.056(2) 0.010(2) 0.0227(19) 0.0029(18)
C01K 0.050(3) 0.047(3) 0.060(3) 0.000(2) -0.003(2) 0.010(2)

loop_
_atom_type_symbol
_atom_type_description
_atom_type_scat_dispersion_real
_atom_type_scat_dispersion_imag
_atom_type_scat_source
C C 0.0033 0.0016 'International Tables Vol C Tables 4.2.6.8 and 6.1.1.4'
H H 0.0000 0.0000 'International Tables Vol C Tables 4.2.6.8 and 6.1.1.4'
B B 0.0013 0.0007 'International Tables Vol C Tables 4.2.6.8 and 6.1.1.4'
Cl Cl 0.1484 0.1585 'International Tables Vol C Tables 4.2.6.8 and 6.1.1.4'
F F 0.0171 0.0103 'International Tables Vol C Tables 4.2.6.8 and 6.1.1.4'

loop_
_geom_angle_atom_site_label_1
_geom_angle_atom_site_label_2
_geom_angle_atom_site_label_3
_geom_angle
_geom_angle_site_symmetry_1
_geom_angle_site_symmetry_3
_geom_angle_publ_flag
C00I C00H C00K 113.3(3) . . ?
C00I C00H B01H 126.5(3) . . ?
C00K C00H B01H 120.2(3) . . ?
F002 C00I C00H 121.3(3) . . ?
F002 C00I C00P 114.8(3) . . ?
C00P C00I C00H 123.8(3) . . ?
C00T C00J C00U 112.9(3) . . ?
C00T C00J B01H 125.6(3) . . ?
C00U C00J B01H 121.5(3) . . ?
F003 C00K C00H 119.8(3) . . ?
F003 C00K C00Q 115.3(3) . . ?
C00Q C00K C00H 124.9(3) . . ?
C011 C00L C013 113.4(3) . . ?
C011 C00L B01H 124.6(3) . . ?
C013 C00L B01H 121.9(3) . . ?
C00O C00M C00R 149.9(3) . . ?
C00S C00M C00O 59.7(2) . . ?
C00S C00M C00R 150.3(3) . . ?
F007 C00N C00P 120.0(3) . . ?
F007 C00N C00Q 120.8(3) . . ?
C00P C00N C00Q 119.2(3) . . ?
C00M C00O C00V 149.8(3) . . ?
C00S C00O C00M 60.1(2) . . ?
C00S C00O C00V 150.2(3) . . ?
F006 C00P C00I 120.5(3) . . ?
F006 C00P C00N 119.5(3) . . ?
C00N C00P C00I 120.0(3) . . ?
F008 C00Q C00K 121.2(3) . . ?
F008 C00Q C00N 120.0(3) . . ?
C00K C00Q C00N 118.7(3) . . ?
C00Y C00R C00M 119.6(3) . . ?
C010 C00R C00M 120.5(3) . . ?
C010 C00R C00Y 119.8(3) . . ?
C00M C00S C00W 149.9(3) . . ?
C00O C00S C00M 60.2(2) . . ?
C00O C00S C00W 149.9(3) . . ?
F004 C00T C00J 120.6(3) . . ?
F004 C00T C00Z 114.9(3) . . ?
C00Z C00T C00J 124.5(3) . . ?
F005 C00U C00J 119.6(3) . . ?
F005 C00U C014 115.9(3) . . ?
C014 C00U C00J 124.4(3) . . ?
C012 C00V C00O 120.3(3) . . ?
C015 C00V C00O 119.8(3) . . ?
C015 C00V C012 119.8(3) . . ?
C00X C00W C00S 120.4(3) . . ?
C00X C00W C018 119.6(3) . . ?
C018 C00W C00S 120.0(3) . . ?
C00W C00X H00X 120.0 . . ?
C017 C00X C00W 120.0(4) . . ?
C017 C00X H00X 120.0 . . ?
C00R C00Y H00Y 120.2 . . ?
C01A C00Y C00R 119.6(3) . . ?
C01A C00Y H00Y 120.2 . . ?
F00B C00Z C00T 120.6(3) . . ?
F00B C00Z C016 120.1(3) . . ?
C016 C00Z C00T 119.3(3) . . ?
C00R C010 H010 120.1 . . ?
C01B C010 C00R 119.8(3) . . ?
C01B C010 H010 120.1 . . ?
F009 C011 C00L 120.4(3) . . ?
F009 C011 C01G 115.0(3) . . ?
C00L C011 C01G 124.5(3) . . ?
C00V C012 H012 120.0 . . ?
C01E C012 C00V 120.1(4) . . ?
C01E C012 H012 120.0 . . ?
F00A C013 C00L 120.2(3) . . ?
F00A C013 C019 116.2(3) . . ?
C019 C013 C00L 123.5(4) . . ?
F00C C014 C00U 120.6(3) . . ?
F00C C014 C016 119.9(3) . . ?
C016 C014 C00U 119.5(3) . . ?
C00V C015 H015 120.3 . . ?
C01I C015 C00V 119.4(4) . . ?
C01I C015 H015 120.3 . . ?
F00G C016 C00Z 120.9(3) . . ?
F00G C016 C014 119.7(4) . . ?
C00Z C016 C014 119.4(3) . . ?
C00X C017 H017 120.1 . . ?
C00X C017 C01D 119.9(4) . . ?
C01D C017 H017 120.1 . . ?
C00W C018 H018 119.9 . . ?
C01F C018 C00W 120.2(4) . . ?
C01F C018 H018 119.9 . . ?
F00D C019 C013 119.8(4) . . ?
F00D C019 C01C 120.4(4) . . ?
C01C C019 C013 119.8(4) . . ?
C00Y C01A H01A 119.9 . . ?
C01J C01A C00Y 120.1(4) . . ?
C01J C01A H01A 119.9 . . ?
C010 C01B H01B 120.0 . . ?
C010 C01B C01J 120.0(4) . . ?
C01J C01B H01B 120.0 . . ?
F00E C01C C019 120.0(4) . . ?
F00E C01C C01G 120.8(4) . . ?
C01G C01C C019 119.3(4) . . ?
C017 C01D H01D 119.6 . . ?
C01F C01D C017 120.7(4) . . ?
C01F C01D H01D 119.6 . . ?
C012 C01E H01E 120.2 . . ?
C012 C01E C01K 119.6(4) . . ?
C01K C01E H01E 120.2 . . ?
C018 C01F C01D 119.7(4) . . ?
C018 C01F H01F 120.2 . . ?
C01D C01F H01F 120.2 . . ?
F00F C01G C011 120.5(4) . . ?
F00F C01G C01C 120.1(4) . . ?
C01C C01G C011 119.3(4) . . ?
C00H B01H Cl00 103.0(2) . . ?
C00J B01H Cl00 106.6(2) . . ?
C00J B01H C00H 114.4(3) . . ?
C00J B01H C00L 113.0(3) . . ?
C00L B01H Cl00 105.9(2) . . ?
C00L B01H C00H 112.8(3) . . ?
C015 C01I H01I 120.0 . . ?
C01K C01I C015 120.1(4) . . ?
C01K C01I H01I 120.0 . . ?
C01A C01J C01B 120.7(4) . . ?
C01A C01J H01J 119.7 . . ?
C01B C01J H01J 119.7 . . ?
C01E C01K H01K 119.5 . . ?
C01I C01K C01E 121.0(4) . . ?
C01I C01K H01K 119.5 . . ?

loop_
_geom_bond_atom_site_label_1
_geom_bond_atom_site_label_2
_geom_bond_distance
_geom_bond_site_symmetry_2
_geom_bond_publ_flag
Cl00 B01H 1.944(4) . ?
F002 C00I 1.349(4) . ?
F003 C00K 1.352(4) . ?
F004 C00T 1.357(4) . ?
F005 C00U 1.346(4) . ?
F006 C00P 1.342(4) . ?
F007 C00N 1.342(4) . ?
F008 C00Q 1.339(4) . ?
F009 C011 1.346(4) . ?
F00A C013 1.347(4) . ?
F00B C00Z 1.330(4) . ?
F00C C014 1.348(4) . ?
F00D C019 1.352(5) . ?
F00E C01C 1.346(4) . ?
F00F C01G 1.342(5) . ?
F00G C016 1.346(4) . ?
C00H C00I 1.388(4) . ?
C00H C00K 1.394(5) . ?
C00H B01H 1.650(5) . ?
C00I C00P 1.386(5) . ?
C00J C00T 1.391(5) . ?
C00J C00U 1.394(5) . ?
C00J B01H 1.633(5) . ?
C00K C00Q 1.380(5) . ?
C00L C011 1.387(5) . ?
C00L C013 1.392(5) . ?
C00L B01H 1.636(5) . ?
C00M C00O 1.378(5) . ?
C00M C00R 1.437(5) . ?
C00M C00S 1.376(5) . ?
C00N C00P 1.369(5) . ?
C00N C00Q 1.384(5) . ?
C00O C00S 1.371(5) . ?
C00O C00V 1.442(5) . ?
C00R C00Y 1.399(5) . ?
C00R C010 1.395(5) . ?
C00S C00W 1.439(5) . ?
C00T C00Z 1.390(5) . ?
C00U C014 1.380(5) . ?
C00V C012 1.400(5) . ?
C00V C015 1.396(5) . ?
C00W C00X 1.395(5) . ?
C00W C018 1.395(5) . ?
C00X H00X 0.9500 . ?
C00X C017 1.380(5) . ?
C00Y H00Y 0.9500 . ?
C00Y C01A 1.382(5) . ?
C00Z C016 1.364(6) . ?
C010 H010 0.9500 . ?
C010 C01B 1.380(5) . ?
C011 C01G 1.389(5) . ?
C012 H012 0.9500 . ?
C012 C01E 1.379(6) . ?
C013 C019 1.389(5) . ?
C014 C016 1.374(5) . ?
C015 H015 0.9500 . ?
C015 C01I 1.389(6) . ?
C017 H017 0.9500 . ?
C017 C01D 1.385(6) . ?
C018 H018 0.9500 . ?
C018 C01F 1.381(6) . ?
C019 C01C 1.377(6) . ?
C01A H01A 0.9500 . ?
C01A C01J 1.379(6) . ?
C01B H01B 0.9500 . ?
C01B C01J 1.381(6) . ?
C01C C01G 1.361(6) . ?
C01D H01D 0.9500 . ?
C01D C01F 1.381(6) . ?
C01E H01E 0.9500 . ?
C01E C01K 1.384(6) . ?
C01F H01F 0.9500 . ?
C01I H01I 0.9500 . ?
C01I C01K 1.378(6) . ?
C01J H01J 0.9500 . ?
C01K H01K 0.9500 . ?

loop_
_geom_torsion_atom_site_label_1
_geom_torsion_atom_site_label_2
_geom_torsion_atom_site_label_3
_geom_torsion_atom_site_label_4
_geom_torsion
_geom_torsion_site_symmetry_1
_geom_torsion_site_symmetry_2
_geom_torsion_site_symmetry_3
_geom_torsion_site_symmetry_4
_geom_torsion_publ_flag
F002 C00I C00P F006 -0.6(4) . . . . ?
F002 C00I C00P C00N 178.4(3) . . . . ?
F003 C00K C00Q F008 1.1(5) . . . . ?
F003 C00K C00Q C00N -179.2(3) . . . . ?
F004 C00T C00Z F00B -1.2(5) . . . . ?
F004 C00T C00Z C016 178.0(3) . . . . ?
F005 C00U C014 F00C 0.9(5) . . . . ?
F005 C00U C014 C016 -177.7(4) . . . . ?
F007 C00N C00P F006 -0.4(5) . . . . ?
F007 C00N C00P C00I -179.5(3) . . . . ?
F007 C00N C00Q F008 0.5(5) . . . . ?
F007 C00N C00Q C00K -179.2(3) . . . . ?
F009 C011 C01G F00F -2.1(6) . . . . ?
F009 C011 C01G C01C 178.8(4) . . . . ?
F00A C013 C019 F00D 2.9(5) . . . . ?
F00A C013 C019 C01C -176.1(4) . . . . ?
F00B C00Z C016 F00G 0.1(6) . . . . ?
F00B C00Z C016 C014 178.8(4) . . . . ?
F00C C014 C016 F00G 1.3(6) . . . . ?
F00C C014 C016 C00Z -177.4(4) . . . . ?
F00D C019 C01C F00E 1.0(6) . . . . ?
F00D C019 C01C C01G -178.7(4) . . . . ?
F00E C01C C01G F00F -0.4(6) . . . . ?
F00E C01C C01G C011 178.7(4) . . . . ?
C00H C00I C00P F006 179.1(3) . . . . ?
C00H C00I C00P C00N -1.9(5) . . . . ?
C00H C00K C00Q F008 179.3(3) . . . . ?
C00H C00K C00Q C00N -1.0(5) . . . . ?
C00I C00H C00K F003 177.4(3) . . . . ?
C00I C00H C00K C00Q -0.7(5) . . . . ?
C00I C00H B01H Cl00 119.3(3) . . . . ?
C00I C00H B01H C00J 4.1(4) . . . . ?
C00I C00H B01H C00L -127.0(3) . . . . ?
C00J C00T C00Z F00B 179.8(3) . . . . ?
C00J C00T C00Z C016 -1.0(6) . . . . ?
C00J C00U C014 F00C 177.9(3) . . . . ?
C00J C00U C014 C016 -0.6(6) . . . . ?
C00K C00H C00I F002 -178.2(3) . . . . ?
C00K C00H C00I C00P 2.2(5) . . . . ?
C00K C00H B01H Cl00 -58.8(3) . . . . ?
C00K C00H B01H C00J -174.0(3) . . . . ?
C00K C00H B01H C00L 54.9(4) . . . . ?
C00L C011 C01G F00F 179.5(4) . . . . ?
C00L C011 C01G C01C 0.4(6) . . . . ?
C00L C013 C019 F00D -178.6(3) . . . . ?
C00L C013 C019 C01C 2.4(6) . . . . ?
C00M C00O C00S C00W 177.6(7) . . . . ?
C00M C00O C00V C012 166.5(5) . . . . ?
C00M C00O C00V C015 -13.1(8) . . . . ?
C00M C00R C00Y C01A 179.9(4) . . . . ?
C00M C00R C010 C01B 179.8(3) . . . . ?
C00M C00S C00W C00X -7.6(8) . . . . ?
C00M C00S C00W C018 171.3(5) . . . . ?
C00O C00M C00R C00Y 9.5(8) . . . . ?
C00O C00M C00R C010 -169.6(5) . . . . ?
C00O C00M C00S C00W -177.6(7) . . . . ?
C00O C00S C00W C00X 176.5(5) . . . . ?
C00O C00S C00W C018 -4.6(8) . . . . ?
C00O C00V C012 C01E 179.4(3) . . . . ?
C00O C00V C015 C01I -177.7(3) . . . . ?
C00P C00N C00Q F008 -179.0(3) . . . . ?
C00P C00N C00Q C00K 1.3(5) . . . . ?
C00Q C00N C00P F006 179.1(3) . . . . ?
C00Q C00N C00P C00I 0.0(5) . . . . ?
C00R C00M C00O C00S 179.7(7) . . . . ?
C00R C00M C00O C00V 0.0(11) . . . . ?
C00R C00M C00S C00O -179.7(7) . . . . ?
C00R C00M C00S C00W 2.6(11) . . . . ?
C00R C00Y C01A C01J 0.8(6) . . . . ?
C00R C010 C01B C01J -0.2(6) . . . . ?
C00S C00M C00O C00V -179.7(6) . . . . ?
C00S C00M C00R C00Y -170.9(5) . . . . ?
C00S C00M C00R C010 9.9(8) . . . . ?
C00S C00O C00V C012 -13.1(8) . . . . ?
C00S C00O C00V C015 167.3(5) . . . . ?
C00S C00W C00X C017 -179.6(3) . . . . ?
C00S C00W C018 C01F -179.8(4) . . . . ?
C00T C00J C00U F005 176.3(3) . . . . ?
C00T C00J C00U C014 -0.7(5) . . . . ?
C00T C00J B01H Cl00 129.9(3) . . . . ?
C00T C00J B01H C00H -116.9(3) . . . . ?
C00T C00J B01H C00L 14.0(4) . . . . ?
C00T C00Z C016 F00G -179.1(4) . . . . ?
C00T C00Z C016 C014 -0.4(6) . . . . ?
C00U C00J C00T F004 -177.4(3) . . . . ?
C00U C00J C00T C00Z 1.5(5) . . . . ?
C00U C00J B01H Cl00 -51.3(4) . . . . ?
C00U C00J B01H C00H 61.9(4) . . . . ?
C00U C00J B01H C00L -167.2(3) . . . . ?
C00U C014 C016 F00G 179.9(4) . . . . ?
C00U C014 C016 C00Z 1.2(6) . . . . ?
C00V C00O C00S C00M 179.7(7) . . . . ?
C00V C00O C00S C00W -2.6(11) . . . . ?
C00V C012 C01E C01K -1.4(6) . . . . ?
C00V C015 C01I C01K -1.9(6) . . . . ?
C00W C00X C017 C01D -0.8(6) . . . . ?
C00W C018 C01F C01D -0.5(6) . . . . ?
C00X C00W C018 C01F -0.9(6) . . . . ?
C00X C017 C01D C01F -0.6(6) . . . . ?
C00Y C00R C010 C01B 0.6(6) . . . . ?
C00Y C01A C01J C01B -0.3(7) . . . . ?
C010 C00R C00Y C01A -0.9(6) . . . . ?
C010 C01B C01J C01A 0.0(7) . . . . ?
C011 C00L C013 F00A 175.0(3) . . . . ?
C011 C00L C013 C019 -3.5(5) . . . . ?
C011 C00L B01H Cl00 131.7(3) . . . . ?
C011 C00L B01H C00H 19.7(5) . . . . ?
C011 C00L B01H C00J -112.1(4) . . . . ?
C012 C00V C015 C01I 2.7(6) . . . . ?
C012 C01E C01K C01I 2.3(7) . . . . ?
C013 C00L C011 F009 -176.3(3) . . . . ?
C013 C00L C011 C01G 2.1(5) . . . . ?
C013 C00L B01H Cl00 -47.8(4) . . . . ?
C013 C00L B01H C00H -159.7(3) . . . . ?
C013 C00L B01H C00J 68.5(4) . . . . ?
C013 C019 C01C F00E 180.0(4) . . . . ?
C013 C019 C01C C01G 0.3(6) . . . . ?
C015 C00V C012 C01E -1.0(6) . . . . ?
C015 C01I C01K C01E -0.6(7) . . . . ?
C017 C01D C01F C018 1.3(7) . . . . ?
C018 C00W C00X C017 1.5(6) . . . . ?
C019 C01C C01G F00F 179.2(4) . . . . ?
C019 C01C C01G C011 -1.7(6) . . . . ?
B01H C00H C00I F002 3.6(5) . . . . ?
B01H C00H C00I C00P -176.0(3) . . . . ?
B01H C00H C00K F003 -4.3(4) . . . . ?
B01H C00H C00K C00Q 177.6(3) . . . . ?
B01H C00J C00T F004 1.5(5) . . . . ?
B01H C00J C00T C00Z -179.6(3) . . . . ?
B01H C00J C00U F005 -2.6(5) . . . . ?
B01H C00J C00U C014 -179.6(3) . . . . ?
B01H C00L C011 F009 4.3(5) . . . . ?
B01H C00L C011 C01G -177.4(4) . . . . ?
B01H C00L C013 F00A -5.5(5) . . . . ?
B01H C00L C013 C019 176.0(3) . . . . ?
